data_7024876
loop_
_publ_author_name
'Lopez, Nazario'
'Zhao, Hanhua'
'Prosvirin, Andrey V.'
'Wernsdorfer, Wolfgang'
'Dunbar, Kim R.'

_publ_section_title
;
 A homologous heterospin series of mononuclear lanthanide/TCNQF(4) organic
 radical complexes.
;
_journal_issue 18
_journal_name_full 'Dalton transactions (Cambridge, England : 2003)'
_journal_page_first 4341
_journal_page_last 4352
_journal_paper_doi 10.1039/b922219g
_journal_volume 39
_journal_year 2010
_chemical_formula_sum 'C36 H20 F12 La N12 O10'
_chemical_formula_weight 1147.55
_chemical_name_common
;Lanthanum(iii) 2,3,5,6-Tetrafluoro-7,7,8,8-
Tetracyanoquinodimethane'
;
_chemical_name_systematic
;Lanthanum(III)
2,3,5,6-Tetrafluoro-7,7,8,8-Tetracyanoquinodimethane'
;
_space_group_IT_number 14
_symmetry_cell_setting monoclinic
_symmetry_space_group_name_Hall '-P 2yn'
_symmetry_space_group_name_H-M 'P 1 21/n 1'
_atom_sites_solution_hydrogens geom
_atom_sites_solution_primary direct
_atom_sites_solution_secondary difmap
_audit_creation_method SHELXL-97
_cell_angle_alpha 90.00
_cell_angle_beta 96.710(15)
_cell_angle_gamma 90.00
_cell_formula_units_Z 4
_cell_length_a 13.626(5)
_cell_length_b 17.548(5)
_cell_length_c 18.367(7)
_cell_measurement_temperature 383(2)
_cell_volume 4362(3)
_computing_structure_refinement 'SHELXL-97 (Sheldrick, 1997)'
_computing_structure_solution 'SHELXS-97 (Sheldrick, 1990)'
_diffrn_ambient_temperature 383(2)
_diffrn_measured_fraction_theta_full 0.947
_diffrn_measured_fraction_theta_max 0.947
_diffrn_radiation_monochromator graphite
_diffrn_radiation_source 'fine-focus sealed tube'
_diffrn_radiation_type MoK\a
_diffrn_radiation_wavelength 0.71073
_diffrn_reflns_av_R_equivalents 0.0311
_diffrn_reflns_av_sigmaI/netI 0.0303
_diffrn_reflns_limit_h_max 18
_diffrn_reflns_limit_h_min -17
_diffrn_reflns_limit_k_max 23
_diffrn_reflns_limit_k_min -23
_diffrn_reflns_limit_l_max 23
_diffrn_reflns_limit_l_min -24
_diffrn_reflns_number 44243
_diffrn_reflns_theta_full 28.31
_diffrn_reflns_theta_max 28.31
_diffrn_reflns_theta_min 1.61
_exptl_absorpt_coefficient_mu 1.101
_exptl_absorpt_correction_T_max 0.8435
_exptl_absorpt_correction_T_min 0.7601
_exptl_absorpt_correction_type multi-scan
_exptl_absorpt_process_details 'SADABS, 1996'
_exptl_crystal_density_diffrn 1.748
_exptl_crystal_density_method 'not measured'
_exptl_crystal_F_000 2260
_exptl_crystal_size_max 0.35
_exptl_crystal_size_mid 0.25
_exptl_crystal_size_min 0.16
_refine_diff_density_max 3.199
_refine_diff_density_min -1.200
_refine_diff_density_rms 0.172
_refine_ls_extinction_method none
_refine_ls_goodness_of_fit_ref 1.067
_refine_ls_hydrogen_treatment mixed
_refine_ls_matrix_type full
_refine_ls_number_parameters 652
_refine_ls_number_reflns 10298
_refine_ls_number_restraints 0
_refine_ls_restrained_S_all 1.067
_refine_ls_R_factor_all 0.0731
_refine_ls_R_factor_gt 0.0589
_refine_ls_shift/su_max 15.000
_refine_ls_shift/su_mean 0.025
_refine_ls_structure_factor_coef Fsqd
_refine_ls_weighting_details 'calc w=1/[\s^2^(Fo^2^)+(0.0840P)^2^+18.0043P] where P=(Fo^2^+2Fc^2^)/3'
_refine_ls_weighting_scheme calc
_refine_ls_wR_factor_gt 0.1480
_refine_ls_wR_factor_ref 0.1607
_reflns_number_gt 8336
_reflns_number_total 10298
_reflns_threshold_expression >2sigma(I)
_cod_data_source_file b922219g.txt
_cod_data_source_block g:\nazari~1\nazari~1\crysta~1\nl082l~1\latcnqf4
_cod_original_sg_symbol_H-M P21/n
_cod_database_code 7024876

loop_
_symmetry_equiv_pos_as_xyz
'x, y, z'
'-x+1/2, y+1/2, -z+1/2'
'-x, -y, -z'
'x-1/2, -y-1/2, z-1/2'

loop_
_atom_site_label
_atom_site_type_symbol
_atom_site_fract_x
_atom_site_fract_y
_atom_site_fract_z
_atom_site_U_iso_or_equiv
_atom_site_adp_type
_atom_site_occupancy
_atom_site_symmetry_multiplicity
_atom_site_calc_flag
La1 La 0.236641(18) 0.024760(14) 0.088365(13) 0.02139(10) Uani 1 1 d
F1 F 0.5552(2) -0.10149(17) 0.15573(15) 0.0325(6) Uani 1 1 d
F2 F 0.5554(2) -0.26521(16) 0.36171(15) 0.0313(6) Uani 1 1 d
F3 F 0.7470(2) -0.10862(17) 0.16676(17) 0.0371(7) Uani 1 1 d
F4 F 0.7485(2) -0.27507(16) 0.37056(16) 0.0341(6) Uani 1 1 d
F5 F 0.2830(2) -0.03301(15) 0.34521(15) 0.0339(7) Uani 1 1 d
F6 F 0.3830(2) 0.17902(15) 0.49600(15) 0.0326(6) Uani 1 1 d
F7 F 0.3309(2) -0.12490(16) 0.45602(15) 0.0357(7) Uani 1 1 d
F8 F 0.4373(2) 0.08602(16) 0.60546(15) 0.0330(6) Uani 1 1 d
F9 F 0.0398(2) -0.02399(15) 0.36042(15) 0.0323(6) Uani 1 1 d
F10 F 0.1718(2) 0.15012(15) 0.54375(15) 0.0321(6) Uani 1 1 d
F11 F 0.0796(2) -0.13693(15) 0.45180(15) 0.0349(7) Uani 1 1 d
F12 F 0.2134(2) 0.03684(16) 0.63452(15) 0.0317(6) Uani 1 1 d
O1 O 0.4103(3) 0.0708(2) 0.1396(2) 0.0382(9) Uani 1 1 d
O2 O 0.2548(3) 0.16403(19) 0.0607(2) 0.0367(8) Uani 1 1 d
O3 O 0.3542(3) 0.0247(2) -0.0101(2) 0.0432(10) Uani 1 1 d
O4 O 0.1211(3) 0.0316(2) -0.0280(2) 0.0352(8) Uani 1 1 d
O5 O 0.2267(3) -0.10748(19) 0.0199(2) 0.0331(8) Uani 1 1 d
O6 O 0.1357(3) -0.06685(19) 0.1519(2) 0.0324(7) Uani 1 1 d
O7 O 0.0743(2) 0.08716(19) 0.11082(18) 0.0296(7) Uani 1 1 d
N1 N 0.3427(3) -0.0787(2) 0.1693(2) 0.0295(8) Uani 1 1 d
N2 N 0.3278(3) -0.2447(2) 0.3363(2) 0.0347(9) Uani 1 1 d
N3 N 0.9645(4) -0.0985(3) 0.2104(3) 0.0521(13) Uani 1 1 d
N4 N 0.9727(4) -0.2879(3) 0.3566(3) 0.0587(15) Uani 1 1 d
N5 N 0.2429(3) 0.0801(2) 0.2245(2) 0.0306(9) Uani 1 1 d
N6 N 0.3233(3) 0.2732(2) 0.3540(2) 0.0332(9) Uani 1 1 d
N7 N 0.4258(4) -0.2205(3) 0.5855(3) 0.0412(11) Uani 1 1 d
N8 N 0.4726(4) -0.0323(3) 0.7282(3) 0.0428(11) Uani 1 1 d
N9 N 0.0179(3) 0.1181(3) 0.2598(2) 0.0364(10) Uani 1 1 d
N10 N 0.1179(4) 0.2714(2) 0.4308(3) 0.0390(10) Uani 1 1 d
N11 N 0.1659(4) -0.2588(3) 0.5585(3) 0.0414(11) Uani 1 1 d
N12 N 0.2353(4) -0.1055(3) 0.7347(2) 0.0428(11) Uani 1 1 d
C1 C 0.3877(4) -0.1206(3) 0.2073(3) 0.0288(10) Uani 1 1 d
C2 C 0.3812(4) -0.2136(3) 0.3011(3) 0.0294(10) Uani 1 1 d
C3 C 0.4402(4) -0.1737(3) 0.2555(3) 0.0260(9) Uani 1 1 d
C4 C 0.5446(3) -0.1823(2) 0.2585(2) 0.0243(9) Uani 1 1 d
C5 C 0.6017(3) -0.1437(3) 0.2107(2) 0.0251(9) Uani 1 1 d
C6 C 0.6015(4) -0.2276(3) 0.3115(2) 0.0254(9) Uani 1 1 d
C7 C 0.7016(4) -0.1478(3) 0.2160(3) 0.0282(10) Uani 1 1 d
C8 C 0.7017(4) -0.2325(3) 0.3167(3) 0.0285(10) Uani 1 1 d
C9 C 0.7585(4) -0.1921(3) 0.2693(3) 0.0295(10) Uani 1 1 d
C10 C 0.8634(4) -0.1943(3) 0.2755(3) 0.0345(11) Uani 1 1 d
C11 C 0.9175(4) -0.1418(3) 0.2382(3) 0.0380(12) Uani 1 1 d
C12 C 0.9208(4) -0.2472(3) 0.3218(4) 0.0435(13) Uani 1 1 d
C13 C 0.2709(3) 0.0994(3) 0.2828(3) 0.0252(9) Uani 1 1 d
C14 C 0.3168(3) 0.2080(3) 0.3565(2) 0.0263(9) Uani 1 1 d
C15 C 0.3041(3) 0.1272(3) 0.3543(2) 0.0246(9) Uani 1 1 d
C16 C 0.3321(3) 0.0777(3) 0.4142(2) 0.0220(8) Uani 1 1 d
C17 C 0.3217(4) -0.0024(3) 0.4091(2) 0.0254(9) Uani 1 1 d
C18 C 0.3712(3) 0.1039(2) 0.4847(2) 0.0243(9) Uani 1 1 d
C19 C 0.3471(4) -0.0502(3) 0.4668(3) 0.0265(9) Uani 1 1 d
C20 C 0.3982(3) 0.0558(3) 0.5419(2) 0.0246(9) Uani 1 1 d
C21 C 0.3874(3) -0.0242(2) 0.5372(2) 0.0235(9) Uani 1 1 d
C22 C 0.4126(3) -0.0748(3) 0.5967(2) 0.0274(9) Uani 1 1 d
C23 C 0.4182(4) -0.1555(3) 0.5889(3) 0.0315(10) Uani 1 1 d
C24 C 0.4452(4) -0.0488(3) 0.6689(3) 0.0321(10) Uani 1 1 d
C25 C 0.0474(4) 0.1209(3) 0.3210(3) 0.0290(10) Uani 1 1 d
C26 C 0.1042(4) 0.2080(3) 0.4163(3) 0.0319(10) Uani 1 1 d
C27 C 0.0874(3) 0.1308(3) 0.3957(3) 0.0267(9) Uani 1 1 d
C28 C 0.1052(3) 0.0696(3) 0.4459(2) 0.0242(9) Uani 1 1 d
C29 C 0.0843(4) -0.0080(3) 0.4274(3) 0.0267(9) Uani 1 1 d
C30 C 0.1481(3) 0.0794(3) 0.5190(2) 0.0249(9) Uani 1 1 d
C31 C 0.1051(4) -0.0669(2) 0.4752(3) 0.0258(9) Uani 1 1 d
C32 C 0.1697(3) 0.0210(2) 0.5670(2) 0.0226(9) Uani 1 1 d
C33 C 0.1511(3) -0.0570(3) 0.5482(2) 0.0253(9) Uani 1 1 d
C34 C 0.1764(4) -0.1179(3) 0.5968(3) 0.0282(10) Uani 1 1 d
C35 C 0.1694(4) -0.1953(3) 0.5739(3) 0.0311(10) Uani 1 1 d
C36 C 0.2098(4) -0.1082(3) 0.6724(3) 0.0307(10) Uani 1 1 d
O1S O 0.5232(4) 0.1141(3) 0.0103(3) 0.0592(13) Uani 1 1 d
O2S O 0.2172(13) -0.0560(4) -0.1201(4) 0.193(7) Uani 1 1 d
O3S O -0.0099(3) 0.1488(2) -0.0174(2) 0.0361(8) Uani 1 1 d
H2SA H 0.150(3) -0.075(3) -0.133(3) 0.000(10) Uiso 1 1 d
H4WA H 0.077(5) 0.074(4) -0.034(3) 0.043(17) Uiso 1 1 d
H5WA H 0.220(6) -0.113(5) -0.024(5) 0.07(3) Uiso 1 1 d

loop_
_atom_site_aniso_label
_atom_site_aniso_U_11
_atom_site_aniso_U_22
_atom_site_aniso_U_33
_atom_site_aniso_U_23
_atom_site_aniso_U_13
_atom_site_aniso_U_12
La1 0.02501(15) 0.01812(14) 0.02042(14) 0.00005(9) -0.00001(10) -0.00066(9)
F1 0.0319(15) 0.0353(15) 0.0300(14) 0.0120(12) 0.0021(12) 0.0012(12)
F2 0.0397(16) 0.0257(14) 0.0279(14) 0.0073(11) 0.0014(12) -0.0027(11)
F3 0.0325(15) 0.0370(16) 0.0429(17) 0.0095(13) 0.0096(13) -0.0006(12)
F4 0.0392(16) 0.0253(14) 0.0349(15) 0.0017(11) -0.0079(12) 0.0064(12)
F5 0.0532(19) 0.0250(14) 0.0211(13) -0.0037(10) -0.0057(12) -0.0019(12)
F6 0.0481(17) 0.0215(13) 0.0272(14) -0.0039(11) 0.0005(12) -0.0060(12)
F7 0.0566(19) 0.0206(13) 0.0284(14) -0.0020(11) -0.0016(13) 0.0004(12)
F8 0.0430(17) 0.0317(15) 0.0223(13) -0.0045(11) -0.0051(12) -0.0041(12)
F9 0.0443(17) 0.0275(14) 0.0232(13) -0.0010(10) -0.0042(12) -0.0030(12)
F10 0.0462(17) 0.0188(13) 0.0308(14) -0.0040(11) 0.0019(12) -0.0023(11)
F11 0.0526(18) 0.0196(13) 0.0305(15) -0.0009(11) -0.0035(13) -0.0068(12)
F12 0.0402(16) 0.0307(15) 0.0227(13) -0.0035(11) -0.0021(12) -0.0016(12)
O1 0.0331(19) 0.044(2) 0.0346(19) 0.0119(16) -0.0071(15) -0.0165(16)
O2 0.050(2) 0.0208(17) 0.041(2) 0.0041(14) 0.0141(17) -0.0006(15)
O3 0.044(2) 0.052(3) 0.035(2) -0.0051(17) 0.0138(17) -0.0163(18)
O4 0.039(2) 0.037(2) 0.0264(18) -0.0056(14) -0.0094(15) 0.0092(16)
O5 0.047(2) 0.0201(16) 0.0329(19) -0.0042(14) 0.0057(16) -0.0026(14)
O6 0.0324(18) 0.0239(17) 0.042(2) 0.0020(14) 0.0081(15) -0.0037(14)
O7 0.0300(17) 0.0297(17) 0.0283(17) -0.0004(13) 0.0003(13) 0.0049(13)
N1 0.027(2) 0.025(2) 0.036(2) 0.0040(17) -0.0017(17) 0.0030(16)
N2 0.040(2) 0.026(2) 0.039(2) 0.0033(18) 0.0103(19) 0.0015(18)
N3 0.034(3) 0.060(3) 0.063(3) -0.004(3) 0.011(2) -0.005(2)
N4 0.048(3) 0.051(3) 0.073(4) -0.011(3) -0.014(3) 0.020(3)
N5 0.040(2) 0.026(2) 0.025(2) -0.0023(16) 0.0018(17) 0.0032(17)
N6 0.040(2) 0.024(2) 0.035(2) -0.0035(16) -0.0006(18) 0.0002(17)
N7 0.048(3) 0.034(3) 0.041(3) 0.0030(19) 0.001(2) 0.011(2)
N8 0.052(3) 0.045(3) 0.028(2) 0.0029(19) -0.012(2) -0.003(2)
N9 0.043(3) 0.035(2) 0.031(2) 0.0077(18) 0.0030(19) 0.0028(19)
N10 0.057(3) 0.023(2) 0.039(2) 0.0015(18) 0.013(2) 0.0016(19)
N11 0.061(3) 0.026(2) 0.038(2) 0.0017(18) 0.011(2) 0.006(2)
N12 0.058(3) 0.042(3) 0.029(2) 0.0057(19) 0.005(2) 0.006(2)
C1 0.031(2) 0.023(2) 0.032(2) -0.0034(19) 0.004(2) -0.0051(19)
C2 0.035(3) 0.024(2) 0.029(2) -0.0040(18) 0.002(2) 0.0022(19)
C3 0.032(2) 0.019(2) 0.027(2) 0.0016(17) 0.0007(18) 0.0003(17)
C4 0.026(2) 0.020(2) 0.027(2) -0.0021(16) 0.0026(18) 0.0007(16)
C5 0.030(2) 0.022(2) 0.023(2) 0.0028(16) 0.0003(18) 0.0022(17)
C6 0.034(2) 0.020(2) 0.023(2) -0.0022(16) 0.0036(18) -0.0009(17)
C7 0.034(2) 0.024(2) 0.028(2) -0.0004(18) 0.0076(19) -0.0015(18)
C8 0.037(3) 0.019(2) 0.028(2) 0.0003(17) -0.0037(19) 0.0028(18)
C9 0.027(2) 0.026(2) 0.034(3) -0.0067(19) 0.0012(19) 0.0023(18)
C10 0.031(3) 0.032(3) 0.039(3) -0.008(2) -0.001(2) 0.001(2)
C11 0.026(3) 0.040(3) 0.048(3) -0.009(2) 0.004(2) 0.003(2)
C12 0.035(3) 0.037(3) 0.057(4) -0.010(3) -0.002(3) 0.010(2)
C13 0.024(2) 0.023(2) 0.028(2) 0.0019(17) 0.0026(18) 0.0041(17)
C14 0.028(2) 0.027(2) 0.022(2) 0.0000(17) -0.0018(17) -0.0019(18)
C15 0.027(2) 0.023(2) 0.024(2) -0.0029(17) 0.0028(17) 0.0000(17)
C16 0.023(2) 0.026(2) 0.0177(19) -0.0022(16) 0.0021(16) -0.0013(16)
C17 0.030(2) 0.027(2) 0.018(2) -0.0047(17) -0.0010(17) -0.0010(18)
C18 0.027(2) 0.020(2) 0.026(2) -0.0039(16) 0.0038(18) -0.0049(16)
C19 0.033(2) 0.019(2) 0.027(2) -0.0022(17) 0.0047(19) 0.0027(18)
C20 0.025(2) 0.027(2) 0.022(2) -0.0047(17) -0.0004(17) 0.0005(17)
C21 0.022(2) 0.026(2) 0.022(2) -0.0011(16) 0.0027(17) 0.0009(16)
C22 0.026(2) 0.031(2) 0.024(2) 0.0016(18) 0.0004(18) 0.0047(18)
C23 0.031(3) 0.035(3) 0.028(2) 0.0055(19) 0.0017(19) 0.008(2)
C24 0.035(3) 0.031(2) 0.030(3) 0.0039(19) -0.002(2) 0.001(2)
C25 0.030(2) 0.025(2) 0.033(3) 0.0025(18) 0.006(2) 0.0045(18)
C26 0.036(3) 0.031(3) 0.029(2) 0.005(2) 0.008(2) 0.005(2)
C27 0.028(2) 0.023(2) 0.030(2) 0.0023(18) 0.0069(18) 0.0039(17)
C28 0.025(2) 0.021(2) 0.027(2) 0.0015(17) 0.0082(17) 0.0013(17)
C29 0.027(2) 0.030(2) 0.022(2) -0.0021(18) 0.0015(18) -0.0034(18)
C30 0.029(2) 0.020(2) 0.026(2) -0.0008(17) 0.0055(18) -0.0012(17)
C31 0.033(2) 0.018(2) 0.027(2) -0.0036(17) 0.0067(18) -0.0020(17)
C32 0.022(2) 0.027(2) 0.019(2) -0.0002(16) 0.0015(16) 0.0017(16)
C33 0.028(2) 0.026(2) 0.022(2) -0.0023(17) 0.0050(17) 0.0013(18)
C34 0.034(2) 0.025(2) 0.026(2) 0.0015(18) 0.0045(19) 0.0020(18)
C35 0.039(3) 0.027(3) 0.029(2) 0.0070(19) 0.009(2) 0.003(2)
C36 0.037(3) 0.026(2) 0.030(3) 0.0020(19) 0.010(2) 0.0009(19)
O1S 0.055(3) 0.065(3) 0.056(3) 0.018(2) 0.003(2) -0.024(2)
O2S 0.49(2) 0.047(4) 0.047(4) 0.002(3) 0.049(8) 0.039(8)
O3S 0.040(2) 0.0304(18) 0.0346(19) 0.0013(14) -0.0090(16) 0.0032(15)

loop_
_atom_type_symbol
_atom_type_description
_atom_type_scat_dispersion_real
_atom_type_scat_dispersion_imag
_atom_type_scat_source
C C 0.0033 0.0016 'International Tables Vol C Tables 4.2.6.8 and 6.1.1.4'
H H 0.0000 0.0000 'International Tables Vol C Tables 4.2.6.8 and 6.1.1.4'
N N 0.0061 0.0033 'International Tables Vol C Tables 4.2.6.8 and 6.1.1.4'
O O 0.0106 0.0060 'International Tables Vol C Tables 4.2.6.8 and 6.1.1.4'
F F 0.0171 0.0103 'International Tables Vol C Tables 4.2.6.8 and 6.1.1.4'
La La -0.2871 2.4523 'International Tables Vol C Tables 4.2.6.8 and 6.1.1.4'

loop_
_geom_angle_atom_site_label_1
_geom_angle_atom_site_label_2
_geom_angle_atom_site_label_3
_geom_angle
O6 La1 O4 95.97(13)
O6 La1 O2 142.60(12)
O4 La1 O2 81.26(13)
O6 La1 O7 70.36(11)
O4 La1 O7 69.30(12)
O2 La1 O7 73.90(12)
O6 La1 O3 139.26(12)
O4 La1 O3 77.23(14)
O2 La1 O3 76.84(13)
O7 La1 O3 138.12(13)
O6 La1 O1 124.45(12)
O4 La1 O1 139.17(12)
O2 La1 O1 70.15(13)
O7 La1 O1 125.82(12)
O3 La1 O1 68.47(13)
O6 La1 O5 69.82(12)
O4 La1 O5 69.05(12)
O2 La1 O5 139.48(12)
O7 La1 O5 117.32(12)
O3 La1 O5 70.29(12)
O1 La1 O5 116.43(13)
O6 La1 N1 65.93(12)
O4 La1 N1 139.00(12)
O2 La1 N1 135.69(13)
O7 La1 N1 128.91(12)
O3 La1 N1 92.91(14)
O1 La1 N1 66.05(12)
O5 La1 N1 70.15(13)
O6 La1 N5 75.86(12)
O4 La1 N5 136.78(13)
O2 La1 N5 80.97(12)
O7 La1 N5 68.00(12)
O3 La1 N5 135.14(13)
O1 La1 N5 67.44(13)
O5 La1 N5 139.48(12)
N1 La1 N5 76.69(13)
C1 N1 La1 176.3(4)
C13 N5 La1 162.2(4)
N1 C1 C3 177.8(5)
N2 C2 C3 176.1(5)
C2 C3 C1 114.5(4)
C2 C3 C4 124.0(4)
C1 C3 C4 121.4(4)
C5 C4 C6 113.5(4)
C5 C4 C3 123.1(4)
C6 C4 C3 123.3(4)
F1 C5 C7 117.5(4)
F1 C5 C4 118.9(4)
C7 C5 C4 123.5(4)
F2 C6 C8 117.7(4)
F2 C6 C4 119.0(4)
C8 C6 C4 123.2(4)
F3 C7 C5 117.6(4)
F3 C7 C9 119.4(4)
C5 C7 C9 123.0(4)
F4 C8 C6 118.3(4)
F4 C8 C9 119.0(4)
C6 C8 C9 122.7(4)
C7 C9 C8 114.0(4)
C7 C9 C10 122.5(5)
C8 C9 C10 123.5(5)
C11 C10 C9 121.5(5)
C11 C10 C12 115.7(5)
C9 C10 C12 122.8(5)
N3 C11 C10 177.0(6)
N4 C12 C10 175.0(7)
N5 C13 C15 177.1(5)
N6 C14 C15 175.6(5)
C16 C15 C13 122.2(4)
C16 C15 C14 124.4(4)
C13 C15 C14 112.9(4)
C17 C16 C15 122.7(4)
C17 C16 C18 114.0(4)
C15 C16 C18 123.2(4)
F5 C17 C19 118.1(4)
F5 C17 C16 118.8(4)
C19 C17 C16 123.0(4)
F6 C18 C20 118.1(4)
F6 C18 C16 119.1(4)
C20 C18 C16 122.8(4)
F7 C19 C17 117.6(4)
F7 C19 C21 119.3(4)
C17 C19 C21 123.1(4)
F8 C20 C18 118.2(4)
F8 C20 C21 118.5(4)
C18 C20 C21 123.3(4)
C20 C21 C22 124.1(4)
C20 C21 C19 113.7(4)
C22 C21 C19 122.2(4)
C21 C22 C24 122.6(4)
C21 C22 C23 123.7(4)
C24 C22 C23 113.4(4)
N7 C23 C22 176.8(6)
N8 C24 C22 175.9(6)
N9 C25 C27 174.9(5)
N10 C26 C27 177.8(5)
C28 C27 C26 122.7(4)
C28 C27 C25 123.4(4)
C26 C27 C25 113.9(4)
C30 C28 C27 123.2(4)
C30 C28 C29 113.1(4)
C27 C28 C29 123.7(4)
F9 C29 C31 118.2(4)
F9 C29 C28 118.5(4)
C31 C29 C28 123.4(4)
F10 C30 C32 116.7(4)
F10 C30 C28 119.3(4)
C32 C30 C28 124.0(4)
F11 C31 C29 117.6(4)
F11 C31 C33 119.0(4)
C29 C31 C33 123.4(4)
F12 C32 C30 118.8(4)
F12 C32 C33 118.0(4)
C30 C32 C33 123.1(4)
C34 C33 C31 123.6(4)
C34 C33 C32 123.4(4)
C31 C33 C32 113.0(4)
C33 C34 C36 123.8(4)
C33 C34 C35 122.2(4)
C36 C34 C35 114.0(4)
N11 C35 C34 176.8(6)
N12 C36 C34 175.3(5)

loop_
_geom_bond_atom_site_label_1
_geom_bond_atom_site_label_2
_geom_bond_distance
La1 O6 2.492(3)
La1 O4 2.505(4)
La1 O2 2.514(3)
La1 O7 2.544(3)
La1 O3 2.552(4)
La1 O1 2.572(3)
La1 O5 2.635(3)
La1 N1 2.662(4)
La1 N5 2.675(4)
F1 C5 1.350(5)
F2 C6 1.348(5)
F3 C7 1.343(5)
F4 C8 1.340(5)
F5 C17 1.341(5)
F6 C18 1.341(5)
F7 C19 1.339(5)
F8 C20 1.334(5)
F9 C29 1.336(5)
F10 C30 1.348(5)
F11 C31 1.335(5)
F12 C32 1.341(5)
N1 C1 1.142(6)
N2 C2 1.164(7)
N3 C11 1.152(8)
N4 C12 1.146(8)
N5 C13 1.145(6)
N6 C14 1.150(6)
N7 C23 1.149(7)
N8 C24 1.147(7)
N9 C25 1.151(7)
N10 C26 1.154(7)
N11 C35 1.150(7)
N12 C36 1.156(7)
C1 C3 1.420(7)
C2 C3 1.412(7)
C3 C4 1.425(7)
C4 C5 1.411(6)
C4 C6 1.416(6)
C5 C7 1.355(7)
C6 C8 1.360(7)
C7 C9 1.410(7)
C8 C9 1.420(7)
C9 C10 1.421(7)
C10 C11 1.407(8)
C10 C12 1.428(8)
C13 C15 1.424(6)
C14 C15 1.429(6)
C15 C16 1.418(6)
C16 C17 1.415(6)
C16 C18 1.417(6)
C17 C19 1.365(7)
C18 C20 1.365(6)
C19 C21 1.420(6)
C20 C21 1.414(6)
C21 C22 1.419(6)
C22 C24 1.424(7)
C22 C23 1.425(7)
C25 C27 1.426(7)
C26 C27 1.418(7)
C27 C28 1.417(6)
C28 C30 1.411(6)
C28 C29 1.425(7)
C29 C31 1.364(7)
C30 C32 1.362(6)
C31 C33 1.422(6)
C32 C33 1.427(6)
C33 C34 1.408(6)
C34 C36 1.420(7)
C34 C35 1.422(7)
